data_7028670
loop_
_publ_author_name
'Zhou, Li-Kuan'
'Liu, Quan'
'Zhao, Xin'
'Hu, Fei-Long'
'Liu, Shu-Chen'
'Ren, Zhi-Gang'
'Sun, Zhen-Rong'
'Lang, Jian-Ping'

_publ_section_title
;
 Six [Tp*WS3Cu2]-based clusters derived from [Et4N][Tp*WS3], Cu(i) salts
 and phosphine ligands: syntheses, structures and enhanced third-order NLO
 properties.
;
_journal_issue 12
_journal_name_full 'Dalton transactions (Cambridge, England : 2003)'
_journal_page_first 4734
_journal_page_last 4744
_journal_paper_doi 10.1039/c3dt53320d
_journal_volume 43
_journal_year 2014
_chemical_formula_moiety 'C84 H96 B2 Cu4 N14 P4 S6 W2, 2(F6 P), C4 H10 O'
_chemical_formula_sum 'C88 H106 B2 Cu4 F12 N14 O P6 S6 W2'
_chemical_formula_weight 2625.53
_space_group_IT_number 14
_symmetry_cell_setting monoclinic
_symmetry_space_group_name_Hall '-P 2ybc'
_symmetry_space_group_name_H-M 'P 1 21/c 1'
_atom_sites_solution_hydrogens geom
_atom_sites_solution_primary direct
_atom_sites_solution_secondary difmap
_audit_creation_method SHELXL-97
_cell_angle_alpha 90.00
_cell_angle_beta 90.890(2)
_cell_angle_gamma 90.00
_cell_formula_units_Z 2
_cell_length_a 13.0992(3)
_cell_length_b 18.1283(4)
_cell_length_c 22.0485(5)
_cell_measurement_reflns_used 14067
_cell_measurement_temperature 223(2)
_cell_measurement_theta_max 28.8740
_cell_measurement_theta_min 3.4270
_cell_volume 5235.1(2)
_computing_cell_refinement
;
CrysAlisPro, Agilent Technologies,
Version 1.171.36.28 (release 01-02-2013 CrysAlis171 .NET)
(compiled Feb  1 2013,16:14:44)
;
_computing_data_collection
;
CrysAlisPro, Agilent Technologies,
Version 1.171.36.28 (release 01-02-2013 CrysAlis171 .NET)
(compiled Feb  1 2013,16:14:44)
;
_computing_data_reduction
;
CrysAlisPro, Agilent Technologies,
Version 1.171.36.28 (release 01-02-2013 CrysAlis171 .NET)
(compiled Feb  1 2013,16:14:44)
;
_computing_molecular_graphics 'SHELXL-97 (Sheldrick, 2008)'
_computing_publication_material 'SHELXL-97 (Sheldrick, 2008)'
_computing_structure_refinement 'SHELXL-97 (Sheldrick, 2008)'
_computing_structure_solution 'SHELXS-97 (Sheldrick, 2008)'
_diffrn_ambient_temperature 223(2)
_diffrn_detector_area_resol_mean 10.4692
_diffrn_measured_fraction_theta_full 0.999
_diffrn_measured_fraction_theta_max 0.999
_diffrn_measurement_device_type 'Xcalibur, Atlas, Gemini'
_diffrn_measurement_method '\w scans'
_diffrn_radiation_monochromator graphite
_diffrn_radiation_source 'fine-focus sealed tube'
_diffrn_radiation_type MoK\a
_diffrn_radiation_wavelength 0.71073
_diffrn_reflns_av_R_equivalents 0.0496
_diffrn_reflns_av_unetI/netI 0.0564
_diffrn_reflns_limit_h_max 15
_diffrn_reflns_limit_h_min -15
_diffrn_reflns_limit_k_max 21
_diffrn_reflns_limit_k_min -19
_diffrn_reflns_limit_l_max 26
_diffrn_reflns_limit_l_min -23
_diffrn_reflns_number 31589
_diffrn_reflns_theta_full 25.00
_diffrn_reflns_theta_max 25.00
_diffrn_reflns_theta_min 2.73
_exptl_absorpt_coefficient_mu 3.270
_exptl_absorpt_correction_T_max 1.0000
_exptl_absorpt_correction_T_min 0.63130
_exptl_absorpt_correction_type multi-scan
_exptl_absorpt_process_details
;
CrysAlisPro, Agilent Technologies,
Version 1.171.36.28 (release 01-02-2013 CrysAlis171 .NET)
(compiled Feb  1 2013,16:14:44)
Empirical absorption correction using spherical harmonics,
 implemented in SCALE3 ABSPACK scaling algorithm.
;
_exptl_crystal_colour black
_exptl_crystal_density_diffrn 1.666
_exptl_crystal_density_method 'not measured'
_exptl_crystal_description block
_exptl_crystal_F_000 2616
_exptl_crystal_size_max 0.45
_exptl_crystal_size_mid 0.30
_exptl_crystal_size_min 0.23
_refine_diff_density_max 1.950
_refine_diff_density_min -1.513
_refine_diff_density_rms 0.143
_refine_ls_extinction_method none
_refine_ls_goodness_of_fit_ref 1.102
_refine_ls_hydrogen_treatment mixed
_refine_ls_matrix_type full
_refine_ls_number_parameters 623
_refine_ls_number_reflns 9220
_refine_ls_number_restraints 103
_refine_ls_restrained_S_all 1.112
_refine_ls_R_factor_all 0.0615
_refine_ls_R_factor_gt 0.0450
_refine_ls_shift/su_max 0.002
_refine_ls_shift/su_mean 0.000
_refine_ls_structure_factor_coef Fsqd
_refine_ls_weighting_details 'calc w=1/[\s^2^(Fo^2^)+(0.0574P)^2^+6.9929P] where P=(Fo^2^+2Fc^2^)/3'
_refine_ls_weighting_scheme calc
_refine_ls_wR_factor_gt 0.1113
_refine_ls_wR_factor_ref 0.1199
_reflns_number_gt 7376
_reflns_number_total 9220
_reflns_threshold_expression >2sigma(I)
_cod_data_source_file c3dt53320d.txt
_cod_data_source_block 6^.^Et~2~O
_cod_original_sg_symbol_H-M P2(1)/c
_cod_database_code 7028670

loop_
_symmetry_equiv_pos_as_xyz
'x, y, z'
'-x, y+1/2, -z+1/2'
'-x, -y, -z'
'x, -y-1/2, z-1/2'

loop_
_atom_site_label
_atom_site_type_symbol
_atom_site_fract_x
_atom_site_fract_y
_atom_site_fract_z
_atom_site_U_iso_or_equiv
_atom_site_adp_type
_atom_site_occupancy
_atom_site_symmetry_multiplicity
_atom_site_calc_flag
_atom_site_refinement_flags
_atom_site_disorder_assembly
_atom_site_disorder_group
W1 W 0.268812(17) 0.936613(13) 0.157555(11) 0.02396(10) Uani 1 1 d . . .
Cu1 Cu 0.46635(5) 0.91056(4) 0.14683(4) 0.0306(2) Uani 1 1 d . . .
Cu2 Cu 0.31288(6) 0.84850(4) 0.06480(4) 0.0333(2) Uani 1 1 d . . .
S1 S 0.39822(12) 1.01882(9) 0.16066(8) 0.0303(4) Uani 1 1 d . . .
S2 S 0.21468(12) 0.94633(10) 0.06123(8) 0.0334(4) Uani 1 1 d . . .
S3 S 0.35094(12) 0.82299(9) 0.16060(7) 0.0305(4) Uani 1 1 d . . .
P1 P 0.61842(11) 0.87237(9) 0.11877(8) 0.0269(4) Uani 1 1 d . . .
P2 P 0.37277(12) 0.79319(9) -0.01731(8) 0.0287(4) Uani 1 1 d . . .
N1 N 0.1898(4) 0.9536(3) 0.2948(2) 0.0295(12) Uani 1 1 d . . .
N2 N 0.2742(4) 0.9366(3) 0.2616(2) 0.0300(12) Uani 1 1 d . . .
N3 N 0.1006(4) 1.0363(3) 0.2221(2) 0.0291(12) Uani 1 1 d . . .
N4 N 0.1684(4) 1.0351(3) 0.1750(2) 0.0284(12) Uani 1 1 d . . .
N5 N 0.0584(4) 0.9032(3) 0.2241(2) 0.0286(12) Uani 1 1 d . . .
N6 N 0.1217(4) 0.8776(3) 0.1794(2) 0.0301(12) Uani 1 1 d . . .
N7 N 0.5105(4) 0.8973(3) 0.0141(2) 0.0277(12) Uani 1 1 d . . .
C1 C 0.1375(6) 0.9719(5) 0.4021(3) 0.056(2) Uani 1 1 d . . .
H1A H 0.1130 1.0220 0.3969 0.084 Uiso 1 1 calc R . .
H1B H 0.1698 0.9668 0.4417 0.084 Uiso 1 1 calc R . .
H1C H 0.0805 0.9379 0.3987 0.084 Uiso 1 1 calc R . .
C2 C 0.2135(5) 0.9548(4) 0.3540(3) 0.0354(16) Uani 1 1 d . . .
C3 C 0.3147(5) 0.9377(4) 0.3605(3) 0.0388(17) Uani 1 1 d . . .
H3 H 0.3521 0.9340 0.3971 0.047 Uiso 1 1 calc R . .
C4 C 0.3513(5) 0.9271(4) 0.3027(3) 0.0325(15) Uani 1 1 d . . .
C5 C 0.4572(5) 0.9049(5) 0.2889(3) 0.0467(19) Uani 1 1 d . . .
H5A H 0.4564 0.8577 0.2682 0.070 Uiso 1 1 calc R . .
H5B H 0.4966 0.9008 0.3263 0.070 Uiso 1 1 calc R . .
H5C H 0.4880 0.9418 0.2630 0.070 Uiso 1 1 calc R . .
C6 C -0.0242(6) 1.1207(4) 0.2708(4) 0.050(2) Uani 1 1 d . . .
H6A H -0.0754 1.0821 0.2718 0.075 Uiso 1 1 calc R . .
H6B H -0.0567 1.1673 0.2605 0.075 Uiso 1 1 calc R . .
H6C H 0.0091 1.1247 0.3102 0.075 Uiso 1 1 calc R . .
C7 C 0.0541(5) 1.1023(4) 0.2236(3) 0.0354(16) Uani 1 1 d . . .
C8 C 0.0909(5) 1.1435(4) 0.1776(3) 0.0365(16) Uani 1 1 d . . .
H8 H 0.0714 1.1921 0.1678 0.044 Uiso 1 1 calc R . .
C9 C 0.1619(5) 1.1017(4) 0.1478(3) 0.0332(15) Uani 1 1 d . . .
C10 C 0.2204(5) 1.1247(4) 0.0937(3) 0.0443(18) Uani 1 1 d . . .
H10A H 0.2923 1.1142 0.1005 0.066 Uiso 1 1 calc R . .
H10B H 0.2112 1.1772 0.0870 0.066 Uiso 1 1 calc R . .
H10C H 0.1959 1.0977 0.0584 0.066 Uiso 1 1 calc R . .
C11 C -0.1109(5) 0.8749(5) 0.2690(4) 0.049(2) Uani 1 1 d . . .
H11A H -0.0839 0.8767 0.3102 0.074 Uiso 1 1 calc R . .
H11B H -0.1606 0.8353 0.2656 0.074 Uiso 1 1 calc R . .
H11C H -0.1436 0.9215 0.2592 0.074 Uiso 1 1 calc R . .
C12 C -0.0264(5) 0.8613(4) 0.2265(3) 0.0350(16) Uani 1 1 d . . .
C13 C -0.0179(5) 0.8071(4) 0.1830(3) 0.0386(17) Uani 1 1 d . . .
H13 H -0.0654 0.7696 0.1744 0.046 Uiso 1 1 calc R . .
C14 C 0.0733(5) 0.8185(4) 0.1549(3) 0.0359(16) Uani 1 1 d . . .
C15 C 0.1139(6) 0.7715(4) 0.1051(4) 0.054(2) Uani 1 1 d . . .
H15A H 0.1243 0.8015 0.0693 0.081 Uiso 1 1 calc R . .
H15B H 0.0653 0.7326 0.0956 0.081 Uiso 1 1 calc R . .
H15C H 0.1783 0.7498 0.1180 0.081 Uiso 1 1 calc R . .
C16 C 0.6568(4) 0.7857(4) 0.1538(3) 0.0300(14) Uani 1 1 d . . .
C17 C 0.6486(6) 0.7804(5) 0.2154(4) 0.059(2) Uani 1 1 d . . .
H17 H 0.6273 0.8215 0.2379 0.071 Uiso 1 1 calc R . .
C18 C 0.6720(7) 0.7138(6) 0.2452(5) 0.077(3) Uani 1 1 d . . .
H18 H 0.6660 0.7101 0.2875 0.093 Uiso 1 1 calc R . .
C19 C 0.7039(6) 0.6539(5) 0.2120(4) 0.059(2) Uani 1 1 d . . .
H19 H 0.7180 0.6087 0.2312 0.071 Uiso 1 1 calc R . .
C20 C 0.7146(7) 0.6611(5) 0.1512(5) 0.065(3) Uani 1 1 d . . .
H20 H 0.7388 0.6207 0.1289 0.079 Uiso 1 1 calc R . .
C21 C 0.6913(6) 0.7253(4) 0.1215(4) 0.052(2) Uani 1 1 d . . .
H21 H 0.6988 0.7284 0.0793 0.063 Uiso 1 1 calc R . .
C22 C 0.7324(5) 0.9301(4) 0.1177(3) 0.0341(16) Uani 1 1 d . . .
C23 C 0.7305(6) 1.0002(4) 0.1416(4) 0.0484(19) Uani 1 1 d . . .
H23 H 0.6718 1.0174 0.1611 0.058 Uiso 1 1 calc R . .
C24 C 0.8167(7) 1.0459(5) 0.1367(4) 0.063(2) Uani 1 1 d . . .
H24 H 0.8166 1.0934 0.1538 0.076 Uiso 1 1 calc R . .
C25 C 0.9005(6) 1.0209(5) 0.1069(4) 0.061(2) Uani 1 1 d . . .
H25 H 0.9570 1.0522 0.1022 0.073 Uiso 1 1 calc R . .
C26 C 0.9035(6) 0.9511(5) 0.0839(4) 0.059(2) Uani 1 1 d . . .
H26 H 0.9624 0.9340 0.0647 0.070 Uiso 1 1 calc R . .
C27 C 0.8192(5) 0.9056(4) 0.0890(3) 0.0410(17) Uani 1 1 d . . .
H27 H 0.8210 0.8577 0.0729 0.049 Uiso 1 1 calc R . .
C28 C 0.4461(5) 0.7084(4) -0.0070(3) 0.0374(17) Uani 1 1 d . . .
C29 C 0.4330(7) 0.6666(5) 0.0445(5) 0.066(3) Uani 1 1 d . . .
H29 H 0.3845 0.6806 0.0733 0.079 Uiso 1 1 calc R . .
C30 C 0.4923(9) 0.6035(6) 0.0537(6) 0.093(4) Uani 1 1 d . . .
H30 H 0.4853 0.5751 0.0891 0.111 Uiso 1 1 calc R . .
C31 C 0.5605(8) 0.5835(5) 0.0106(7) 0.090(4) Uani 1 1 d . . .
H31 H 0.5994 0.5404 0.0160 0.108 Uiso 1 1 calc R . .
C32 C 0.5731(7) 0.6245(5) -0.0396(5) 0.068(3) Uani 1 1 d . . .
H32 H 0.6216 0.6102 -0.0683 0.081 Uiso 1 1 calc R . .
C33 C 0.5162(6) 0.6865(5) -0.0492(4) 0.057(2) Uani 1 1 d . . .
H33 H 0.5249 0.7144 -0.0847 0.068 Uiso 1 1 calc R . .
C34 C 0.2963(5) 0.7752(4) -0.0850(3) 0.0346(15) Uani 1 1 d . . .
C35 C 0.3368(6) 0.7809(5) -0.1426(3) 0.049(2) Uani 1 1 d . . .
H35 H 0.4042 0.7973 -0.1475 0.059 Uiso 1 1 calc R . .
C36 C 0.2770(7) 0.7623(5) -0.1927(4) 0.066(3) Uani 1 1 d . . .
H36 H 0.3033 0.7674 -0.2319 0.079 Uiso 1 1 calc R . .
C37 C 0.1807(7) 0.7367(4) -0.1852(4) 0.060(3) Uani 1 1 d . . .
H37 H 0.1416 0.7222 -0.2193 0.072 Uiso 1 1 calc R . .
C38 C 0.1402(6) 0.7320(5) -0.1291(5) 0.061(2) Uani 1 1 d . . .
H38 H 0.0727 0.7155 -0.1245 0.073 Uiso 1 1 calc R . .
C39 C 0.1979(5) 0.7511(4) -0.0788(4) 0.0475(19) Uani 1 1 d . . .
H39 H 0.1695 0.7477 -0.0400 0.057 Uiso 1 1 calc R . .
C40 C 0.4651(5) 0.8636(4) -0.0406(3) 0.0307(15) Uani 1 1 d . . .
H40A H 0.5186 0.8410 -0.0650 0.037 Uiso 1 1 calc R . .
H40B H 0.4307 0.9014 -0.0653 0.037 Uiso 1 1 calc R . .
C41 C 0.5926(5) 0.8503(4) 0.0388(3) 0.0302(14) Uani 1 1 d . . .
H41A H 0.6548 0.8578 0.0153 0.036 Uiso 1 1 calc R . .
H41B H 0.5728 0.7984 0.0351 0.036 Uiso 1 1 calc R . .
C42 C 0.5455(4) 0.9735(3) 0.0031(3) 0.0258(13) Uani 1 1 d . . .
H42A H 0.5854 0.9749 -0.0341 0.031 Uiso 1 1 calc R . .
H42B H 0.5898 0.9895 0.0368 0.031 Uiso 1 1 calc R . .
O1 O 0.2833(13) 0.5771(10) 0.1454(6) 0.102(5) Uani 0.50 1 d PDU . .
C43 C 0.1571(18) 0.5605(10) 0.0736(8) 0.088(6) Uani 0.50 1 d PDU . .
H43A H 0.1148 0.5231 0.0543 0.133 Uiso 0.50 1 calc PR . .
H43B H 0.1993 0.5840 0.0435 0.133 Uiso 0.50 1 calc PR . .
H43C H 0.1139 0.5971 0.0924 0.133 Uiso 0.50 1 calc PR . .
C44 C 0.2220(13) 0.5263(11) 0.1197(9) 0.091(5) Uani 0.50 1 d PDU . .
H44A H 0.1796 0.5035 0.1507 0.109 Uiso 0.50 1 calc PR . .
H44B H 0.2634 0.4876 0.1012 0.109 Uiso 0.50 1 calc PR . .
C45 C 0.3329(16) 0.5587(14) 0.1966(10) 0.118(8) Uani 0.50 1 d PDU . .
H45A H 0.3564 0.5076 0.1930 0.141 Uiso 0.50 1 calc PR . .
H45B H 0.2845 0.5604 0.2301 0.141 Uiso 0.50 1 calc PR . .
C46 C 0.4211(16) 0.6053(13) 0.2127(10) 0.101(7) Uani 0.50 1 d PDU . .
H46A H 0.4539 0.5864 0.2492 0.151 Uiso 0.50 1 calc PR . .
H46B H 0.3982 0.6554 0.2196 0.151 Uiso 0.50 1 calc PR . .
H46C H 0.4693 0.6048 0.1797 0.151 Uiso 0.50 1 calc PR . .
B1 B 0.0876(6) 0.9693(4) 0.2632(4) 0.0317(17) Uani 1 1 d . . .
H1B1 H 0.035(5) 0.976(4) 0.295(3) 0.038 Uiso 1 1 d . . .
P3 P -0.1087(2) 0.81918(16) 0.48638(13) 0.0803(6) Uani 1 1 d D . .
F1 F -0.0033(5) 0.8613(5) 0.4882(4) 0.0803(6) Uani 0.697(5) 1 d PD A 1
F2 F -0.1090(6) 0.8083(5) 0.4155(3) 0.0803(6) Uani 0.697(5) 1 d PD A 1
F3 F -0.0462(6) 0.7444(4) 0.4772(4) 0.0803(6) Uani 0.697(5) 1 d PD A 1
F4 F -0.0948(6) 0.8281(5) 0.5581(3) 0.0803(6) Uani 0.697(5) 1 d PD A 1
F5 F -0.1716(6) 0.8933(4) 0.4924(4) 0.0803(6) Uani 0.697(5) 1 d PD A 1
F6 F -0.2127(5) 0.7739(4) 0.4888(4) 0.0803(6) Uani 0.697(5) 1 d PD A 1
F1A F 0.0140(6) 0.8176(12) 0.4854(9) 0.0803(6) Uani 0.303(5) 1 d PD A 2
F2A F -0.1469(13) 0.8419(11) 0.4205(5) 0.0803(6) Uani 0.303(5) 1 d PD A 2
F3A F -0.0811(14) 0.7368(6) 0.5058(9) 0.0803(6) Uani 0.303(5) 1 d PD A 2
F4A F -0.1064(14) 0.7889(11) 0.5546(5) 0.0803(6) Uani 0.303(5) 1 d PD A 2
F5A F -0.0731(14) 0.8979(6) 0.4625(8) 0.0803(6) Uani 0.303(5) 1 d PD A 2
F6A F -0.2002(11) 0.8695(10) 0.5115(9) 0.0803(6) Uani 0.303(5) 1 d PD A 2

loop_
_atom_site_aniso_label
_atom_site_aniso_U_11
_atom_site_aniso_U_22
_atom_site_aniso_U_33
_atom_site_aniso_U_23
_atom_site_aniso_U_13
_atom_site_aniso_U_12
W1 0.02769(15) 0.02323(16) 0.02090(16) 0.00105(10) -0.00102(10) 0.00040(10)
Cu1 0.0289(4) 0.0321(5) 0.0308(5) 0.0020(4) -0.0008(3) 0.0041(3)
Cu2 0.0400(4) 0.0347(5) 0.0251(4) -0.0035(4) -0.0015(3) 0.0017(3)
S1 0.0330(8) 0.0271(9) 0.0309(9) -0.0012(7) -0.0001(7) -0.0020(6)
S2 0.0366(9) 0.0377(10) 0.0256(9) 0.0026(7) -0.0056(7) 0.0019(7)
S3 0.0384(9) 0.0269(9) 0.0261(9) 0.0015(7) -0.0008(7) 0.0027(7)
P1 0.0276(8) 0.0257(9) 0.0275(9) 0.0014(7) -0.0048(7) 0.0025(6)
P2 0.0323(9) 0.0269(9) 0.0268(9) -0.0032(7) -0.0041(7) -0.0024(7)
N1 0.035(3) 0.027(3) 0.026(3) 0.001(2) 0.002(2) -0.005(2)
N2 0.039(3) 0.027(3) 0.024(3) 0.003(2) 0.001(2) 0.004(2)
N3 0.027(3) 0.027(3) 0.034(3) -0.006(2) 0.003(2) 0.001(2)
N4 0.027(3) 0.027(3) 0.032(3) 0.003(2) 0.001(2) 0.002(2)
N5 0.025(3) 0.030(3) 0.031(3) 0.005(2) 0.001(2) -0.004(2)
N6 0.032(3) 0.025(3) 0.032(3) 0.002(2) -0.003(2) -0.004(2)
N7 0.034(3) 0.022(3) 0.027(3) 0.003(2) -0.007(2) -0.002(2)
C1 0.070(5) 0.071(6) 0.027(4) -0.009(4) 0.006(4) -0.005(4)
C2 0.051(4) 0.032(4) 0.023(4) -0.005(3) 0.004(3) -0.004(3)
C3 0.050(4) 0.039(4) 0.027(4) 0.001(3) -0.006(3) -0.005(3)
C4 0.042(4) 0.034(4) 0.022(4) 0.001(3) -0.009(3) -0.002(3)
C5 0.044(4) 0.065(5) 0.031(4) 0.005(4) -0.011(3) 0.006(4)
C6 0.052(4) 0.043(5) 0.055(5) -0.006(4) 0.010(4) 0.018(4)
C7 0.034(3) 0.029(4) 0.044(4) -0.006(3) -0.004(3) 0.003(3)
C8 0.031(3) 0.023(4) 0.055(5) 0.003(3) -0.009(3) 0.006(3)
C9 0.032(3) 0.024(4) 0.043(4) 0.008(3) -0.012(3) -0.002(3)
C10 0.048(4) 0.037(4) 0.048(5) 0.014(4) 0.007(3) 0.008(3)
C11 0.030(4) 0.061(5) 0.057(5) -0.003(4) 0.010(3) -0.010(3)
C12 0.032(4) 0.036(4) 0.036(4) 0.009(3) -0.005(3) -0.002(3)
C13 0.032(4) 0.037(4) 0.047(5) 0.009(4) -0.007(3) -0.008(3)
C14 0.036(4) 0.031(4) 0.040(4) -0.002(3) -0.011(3) -0.005(3)
C15 0.057(5) 0.048(5) 0.056(5) -0.026(4) 0.005(4) -0.020(4)
C16 0.027(3) 0.028(4) 0.034(4) 0.008(3) -0.006(3) -0.002(3)
C17 0.075(6) 0.064(6) 0.040(5) 0.008(4) -0.002(4) 0.028(5)
C18 0.092(7) 0.084(8) 0.056(6) 0.040(6) -0.002(5) 0.030(6)
C19 0.059(5) 0.049(5) 0.070(7) 0.034(5) -0.008(4) 0.014(4)
C20 0.081(6) 0.040(5) 0.075(7) 0.002(5) -0.008(5) 0.020(4)
C21 0.076(5) 0.042(5) 0.040(5) 0.010(4) 0.003(4) 0.025(4)
C22 0.037(4) 0.032(4) 0.033(4) 0.007(3) -0.013(3) -0.001(3)
C23 0.048(4) 0.039(5) 0.058(5) -0.007(4) -0.018(4) 0.000(3)
C24 0.072(6) 0.038(5) 0.078(7) -0.003(5) -0.028(5) -0.015(4)
C25 0.047(5) 0.060(6) 0.075(6) 0.015(5) -0.021(4) -0.024(4)
C26 0.042(4) 0.068(6) 0.065(6) 0.002(5) -0.013(4) -0.011(4)
C27 0.033(4) 0.041(4) 0.048(5) 0.009(4) -0.007(3) -0.003(3)
C28 0.036(4) 0.022(4) 0.054(5) -0.002(3) -0.013(3) -0.004(3)
C29 0.067(6) 0.040(5) 0.092(7) 0.020(5) 0.009(5) 0.002(4)
C30 0.099(8) 0.053(6) 0.126(11) 0.046(7) 0.015(7) 0.016(6)
C31 0.073(7) 0.034(5) 0.162(13) 0.006(7) -0.023(7) 0.019(5)
C32 0.068(6) 0.049(6) 0.085(8) -0.024(6) -0.015(5) 0.014(5)
C33 0.056(5) 0.049(5) 0.065(6) -0.014(4) -0.012(4) 0.011(4)
C34 0.039(4) 0.027(4) 0.038(4) -0.007(3) -0.013(3) 0.002(3)
C35 0.049(4) 0.059(5) 0.039(5) -0.018(4) -0.008(3) 0.005(4)
C36 0.089(7) 0.074(7) 0.034(5) -0.025(5) -0.021(4) 0.021(5)
C37 0.072(6) 0.037(5) 0.069(7) -0.018(4) -0.051(5) 0.008(4)
C38 0.055(5) 0.050(6) 0.075(7) 0.002(5) -0.032(5) -0.012(4)
C39 0.043(4) 0.049(5) 0.050(5) -0.001(4) -0.014(3) -0.004(3)
C40 0.039(4) 0.031(4) 0.022(3) 0.001(3) -0.005(3) -0.002(3)
C41 0.033(3) 0.024(3) 0.033(4) 0.002(3) -0.002(3) 0.000(3)
C42 0.029(3) 0.023(3) 0.025(3) 0.002(3) -0.006(3) -0.004(2)
O1 0.136(12) 0.107(12) 0.062(9) 0.019(8) 0.017(7) -0.005(8)
C43 0.161(18) 0.061(13) 0.044(11) -0.034(9) 0.023(9) -0.036(11)
C44 0.082(12) 0.081(14) 0.112(14) 0.018(10) 0.075(8) -0.010(8)
C45 0.098(15) 0.15(2) 0.110(15) 0.089(14) 0.024(10) 0.029(11)
C46 0.119(16) 0.13(2) 0.057(13) 0.022(13) -0.001(10) 0.051(12)
B1 0.035(4) 0.027(4) 0.033(4) 0.000(3) 0.009(3) -0.001(3)
P3 0.0819(13) 0.0767(15) 0.0827(14) -0.0079(12) 0.0116(11) -0.0016(10)
F1 0.0819(13) 0.0767(15) 0.0827(14) -0.0079(12) 0.0116(11) -0.0016(10)
F2 0.0819(13) 0.0767(15) 0.0827(14) -0.0079(12) 0.0116(11) -0.0016(10)
F3 0.0819(13) 0.0767(15) 0.0827(14) -0.0079(12) 0.0116(11) -0.0016(10)
F4 0.0819(13) 0.0767(15) 0.0827(14) -0.0079(12) 0.0116(11) -0.0016(10)
F5 0.0819(13) 0.0767(15) 0.0827(14) -0.0079(12) 0.0116(11) -0.0016(10)
F6 0.0819(13) 0.0767(15) 0.0827(14) -0.0079(12) 0.0116(11) -0.0016(10)
F1A 0.0819(13) 0.0767(15) 0.0827(14) -0.0079(12) 0.0116(11) -0.0016(10)
F2A 0.0819(13) 0.0767(15) 0.0827(14) -0.0079(12) 0.0116(11) -0.0016(10)
F3A 0.0819(13) 0.0767(15) 0.0827(14) -0.0079(12) 0.0116(11) -0.0016(10)
F4A 0.0819(13) 0.0767(15) 0.0827(14) -0.0079(12) 0.0116(11) -0.0016(10)
F5A 0.0819(13) 0.0767(15) 0.0827(14) -0.0079(12) 0.0116(11) -0.0016(10)
F6A 0.0819(13) 0.0767(15) 0.0827(14) -0.0079(12) 0.0116(11) -0.0016(10)

loop_
_atom_type_symbol
_atom_type_description
_atom_type_scat_dispersion_real
_atom_type_scat_dispersion_imag
_atom_type_scat_source
C C 0.0033 0.0016 'International Tables Vol C Tables 4.2.6.8 and 6.1.1.4'
H H 0.0000 0.0000 'International Tables Vol C Tables 4.2.6.8 and 6.1.1.4'
B B 0.0013 0.0007 'International Tables Vol C Tables 4.2.6.8 and 6.1.1.4'
N N 0.0061 0.0033 'International Tables Vol C Tables 4.2.6.8 and 6.1.1.4'
F F 0.0171 0.0103 'International Tables Vol C Tables 4.2.6.8 and 6.1.1.4'
P P 0.1023 0.0942 'International Tables Vol C Tables 4.2.6.8 and 6.1.1.4'
S S 0.1246 0.1234 'International Tables Vol C Tables 4.2.6.8 and 6.1.1.4'
Cu Cu 0.3201 1.2651 'International Tables Vol C Tables 4.2.6.8 and 6.1.1.4'
W W -0.8490 6.8722 'International Tables Vol C Tables 4.2.6.8 and 6.1.1.4'
O O 0.0106 0.0060 'International Tables Vol C Tables 4.2.6.8 and 6.1.1.4'

loop_
_geom_angle_atom_site_label_1
_geom_angle_atom_site_label_2
_geom_angle_atom_site_label_3
_geom_angle
_geom_angle_site_symmetry_1
_geom_angle_site_symmetry_3
S2 W1 N4 85.57(14) . .
S2 W1 S1 101.76(6) . .
N4 W1 S1 84.93(13) . .
S2 W1 N6 88.92(14) . .
N4 W1 N6 80.63(18) . .
S1 W1 N6 161.33(14) . .
S2 W1 N2 162.64(14) . .
N4 W1 N2 80.69(18) . .
S1 W1 N2 87.61(14) . .
N6 W1 N2 78.46(19) . .
S2 W1 S3 103.71(6) . .
N4 W1 S3 165.46(13) . .
S1 W1 S3 103.72(6) . .
N6 W1 S3 88.28(14) . .
N2 W1 S3 87.94(13) . .
S2 W1 Cu1 103.03(5) . .
N4 W1 Cu1 136.96(13) . .
S1 W1 Cu1 52.06(4) . .
N6 W1 Cu1 140.56(13) . .
N2 W1 Cu1 94.27(13) . .
S3 W1 Cu1 52.50(4) . .
S2 W1 Cu2 52.23(5) . .
N4 W1 Cu2 137.71(14) . .
S1 W1 Cu2 104.32(4) . .
N6 W1 Cu2 94.33(14) . .
N2 W1 Cu2 139.78(13) . .
S3 W1 Cu2 52.08(4) . .
Cu1 W1 Cu2 66.45(3) . .
S1 Cu1 P1 134.05(7) . .
S1 Cu1 S3 110.13(6) . .
P1 Cu1 S3 115.74(7) . .
S1 Cu1 W1 54.78(4) . .
P1 Cu1 W1 165.93(6) . .
S3 Cu1 W1 56.30(4) . .
S1 Cu1 Cu2 98.90(5) . .
P1 Cu1 Cu2 108.81(5) . .
S3 Cu1 Cu2 48.85(5) . .
W1 Cu1 Cu2 57.12(2) . .
S2 Cu2 S3 109.08(7) . .
S2 Cu2 P2 123.38(7) . .
S3 Cu2 P2 127.32(7) . .
S2 Cu2 W1 53.74(5) . .
S3 Cu2 W1 56.00(5) . .
P2 Cu2 W1 168.10(6) . .
S2 Cu2 Cu1 96.25(5) . .
S3 Cu2 Cu1 48.99(5) . .
P2 Cu2 Cu1 115.56(5) . .
W1 Cu2 Cu1 56.43(2) . .
Cu1 S1 W1 73.16(5) . .
Cu2 S2 W1 74.03(6) . .
Cu2 S3 Cu1 82.16(6) . .
Cu2 S3 W1 71.93(5) . .
Cu1 S3 W1 71.20(5) . .
C16 P1 C22 106.3(3) . .
C16 P1 C41 105.4(3) . .
C22 P1 C41 104.6(3) . .
C16 P1 Cu1 113.4(2) . .
C22 P1 Cu1 124.5(2) . .
C41 P1 Cu1 100.6(2) . .
C34 P2 C28 103.5(3) . .
C34 P2 C40 104.6(3) . .
C28 P2 C40 105.8(3) . .
C34 P2 Cu2 123.7(2) . .
C28 P2 Cu2 118.1(3) . .
C40 P2 Cu2 99.0(2) . .
C2 N1 N2 110.3(5) . .
C2 N1 B1 129.2(5) . .
N2 N1 B1 120.5(5) . .
C4 N2 N1 105.7(5) . .
C4 N2 W1 132.7(4) . .
N1 N2 W1 121.4(4) . .
C7 N3 N4 109.3(5) . .
C7 N3 B1 129.7(5) . .
N4 N3 B1 121.0(5) . .
C9 N4 N3 106.5(5) . .
C9 N4 W1 131.7(4) . .
N3 N4 W1 121.7(4) . .
C12 N5 N6 110.1(5) . .
C12 N5 B1 128.5(5) . .
N6 N5 B1 121.4(5) . .
C14 N6 N5 105.7(5) . .
C14 N6 W1 133.1(4) . .
N5 N6 W1 121.1(4) . .
C40 N7 C41 110.3(5) . .
C40 N7 C42 112.1(5) . .
C41 N7 C42 112.1(4) . .
C2 C1 H1A 109.5 . .
C2 C1 H1B 109.5 . .
H1A C1 H1B 109.5 . .
C2 C1 H1C 109.5 . .
H1A C1 H1C 109.5 . .
H1B C1 H1C 109.5 . .
N1 C2 C3 108.0(6) . .
N1 C2 C1 123.2(6) . .
C3 C2 C1 128.8(7) . .
C2 C3 C4 106.6(6) . .
C2 C3 H3 126.7 . .
C4 C3 H3 126.7 . .
N2 C4 C3 109.4(6) . .
N2 C4 C5 125.9(6) . .
C3 C4 C5 124.6(6) . .
C4 C5 H5A 109.5 . .
C4 C5 H5B 109.5 . .
H5A C5 H5B 109.5 . .
C4 C5 H5C 109.5 . .
H5A C5 H5C 109.5 . .
H5B C5 H5C 109.5 . .
C7 C6 H6A 109.5 . .
C7 C6 H6B 109.5 . .
H6A C6 H6B 109.5 . .
C7 C6 H6C 109.5 . .
H6A C6 H6C 109.5 . .
H6B C6 H6C 109.5 . .
N3 C7 C8 107.8(6) . .
N3 C7 C6 121.9(6) . .
C8 C7 C6 130.3(6) . .
C7 C8 C9 107.7(6) . .
C7 C8 H8 126.1 . .
C9 C8 H8 126.1 . .
N4 C9 C8 108.6(6) . .
N4 C9 C10 125.2(6) . .
C8 C9 C10 126.1(6) . .
C9 C10 H10A 109.5 . .
C9 C10 H10B 109.5 . .
H10A C10 H10B 109.5 . .
C9 C10 H10C 109.5 . .
H10A C10 H10C 109.5 . .
H10B C10 H10C 109.5 . .
C12 C11 H11A 109.5 . .
C12 C11 H11B 109.5 . .
H11A C11 H11B 109.5 . .
C12 C11 H11C 109.5 . .
H11A C11 H11C 109.5 . .
H11B C11 H11C 109.5 . .
N5 C12 C13 107.4(6) . .
N5 C12 C11 123.7(6) . .
C13 C12 C11 128.9(6) . .
C14 C13 C12 106.7(6) . .
C14 C13 H13 126.6 . .
C12 C13 H13 126.6 . .
N6 C14 C13 110.1(6) . .
N6 C14 C15 125.2(6) . .
C13 C14 C15 124.7(6) . .
C14 C15 H15A 109.5 . .
C14 C15 H15B 109.5 . .
H15A C15 H15B 109.5 . .
C14 C15 H15C 109.5 . .
H15A C15 H15C 109.5 . .
H15B C15 H15C 109.5 . .
C17 C16 C21 119.1(7) . .
C17 C16 P1 117.2(6) . .
C21 C16 P1 123.8(5) . .
C16 C17 C18 120.3(8) . .
C16 C17 H17 119.9 . .
C18 C17 H17 119.9 . .
C19 C18 C17 119.6(9) . .
C19 C18 H18 120.2 . .
C17 C18 H18 120.2 . .
C20 C19 C18 119.2(8) . .
C20 C19 H19 120.4 . .
C18 C19 H19 120.4 . .
C19 C20 C21 121.9(8) . .
C19 C20 H20 119.0 . .
C21 C20 H20 119.0 . .
C20 C21 C16 119.9(8) . .
C20 C21 H21 120.0 . .
C16 C21 H21 120.0 . .
C23 C22 C27 119.5(7) . .
C23 C22 P1 120.3(5) . .
C27 C22 P1 120.1(5) . .
C22 C23 C24 119.7(8) . .
C22 C23 H23 120.2 . .
C24 C23 H23 120.2 . .
C25 C24 C23 119.6(8) . .
C25 C24 H24 120.2 . .
C23 C24 H24 120.2 . .
C26 C25 C24 121.0(7) . .
C26 C25 H25 119.5 . .
C24 C25 H25 119.5 . .
C25 C26 C27 119.7(8) . .
C25 C26 H26 120.2 . .
C27 C26 H26 120.2 . .
C22 C27 C26 120.6(8) . .
C22 C27 H27 119.7 . .
C26 C27 H27 119.7 . .
C33 C28 C29 119.5(7) . .
C33 C28 P2 120.9(6) . .
C29 C28 P2 119.5(6) . .
C28 C29 C30 119.6(9) . .
C28 C29 H29 120.2 . .
C30 C29 H29 120.2 . .
C31 C30 C29 119.0(10) . .
C31 C30 H30 120.5 . .
C29 C30 H30 120.5 . .
C32 C31 C30 121.2(9) . .
C32 C31 H31 119.4 . .
C30 C31 H31 119.4 . .
C31 C32 C33 120.6(10) . .
C31 C32 H32 119.7 . .
C33 C32 H32 119.7 . .
C32 C33 C28 120.1(9) . .
C32 C33 H33 119.9 . .
C28 C33 H33 119.9 . .
C39 C34 C35 119.3(7) . .
C39 C34 P2 118.9(6) . .
C35 C34 P2 121.7(5) . .
C34 C35 C36 119.5(8) . .
C34 C35 H35 120.3 . .
C36 C35 H35 120.3 . .
C37 C36 C35 120.1(9) . .
C37 C36 H36 120.0 . .
C35 C36 H36 120.0 . .
C36 C37 C38 120.6(8) . .
C36 C37 H37 119.7 . .
C38 C37 H37 119.7 . .
C37 C38 C39 120.1(8) . .
C37 C38 H38 119.9 . .
C39 C38 H38 119.9 . .
C34 C39 C38 120.3(8) . .
C34 C39 H39 119.8 . .
C38 C39 H39 119.8 . .
N7 C40 P2 108.6(4) . .
N7 C40 H40A 110.0 . .
P2 C40 H40A 110.0 . .
N7 C40 H40B 110.0 . .
P2 C40 H40B 110.0 . .
H40A C40 H40B 108.3 . .
N7 C41 P1 110.6(4) . .
N7 C41 H41A 109.5 . .
P1 C41 H41A 109.5 . .
N7 C41 H41B 109.5 . .
P1 C41 H41B 109.5 . .
H41A C41 H41B 108.1 . .
N7 C42 C42 110.9(6) . 3_675
N7 C42 H42A 109.5 . .
C42 C42 H42A 109.5 3_675 .
N7 C42 H42B 109.5 . .
C42 C42 H42B 109.5 3_675 .
H42A C42 H42B 108.0 . .
C45 O1 C44 118(2) . .
C44 C43 H43A 109.5 . .
C44 C43 H43B 109.5 . .
H43A C43 H43B 109.5 . .
C44 C43 H43C 109.5 . .
H43A C43 H43C 109.5 . .
H43B C43 H43C 109.5 . .
O1 C44 C43 110.1(17) . .
O1 C44 H44A 109.6 . .
C43 C44 H44A 109.6 . .
O1 C44 H44B 109.6 . .
C43 C44 H44B 109.6 . .
H44A C44 H44B 108.2 . .
O1 C45 C46 115.4(18) . .
O1 C45 H45A 108.4 . .
C46 C45 H45A 108.4 . .
O1 C45 H45B 108.4 . .
C46 C45 H45B 108.4 . .
H45A C45 H45B 107.5 . .
C45 C46 H46A 109.5 . .
C45 C46 H46B 109.5 . .
H46A C46 H46B 109.5 . .
C45 C46 H46C 109.5 . .
H46A C46 H46C 109.5 . .
H46B C46 H46C 109.5 . .
N5 B1 N1 108.8(5) . .
N5 B1 N3 108.7(6) . .
N1 B1 N3 108.3(5) . .
N5 B1 H1B1 109(4) . .
N1 B1 H1B1 108(4) . .
N3 B1 H1B1 113(4) . .
F2 P3 F1 94.3(5) . .
F2 P3 F5 101.3(5) . .
F1 P3 F5 92.5(5) . .
F2 P3 F2A 29.1(6) . .
F1 P3 F2A 99.3(8) . .
F5 P3 F2A 72.5(8) . .
F2 P3 F6 88.9(4) . .
F1 P3 F6 176.0(5) . .
F5 P3 F6 89.3(4) . .
F2A P3 F6 84.6(8) . .
F2 P3 F3A 98.4(8) . .
F1 P3 F3A 104.6(8) . .
F5 P3 F3A 152.8(8) . .
F2A P3 F3A 123.9(11) . .
F6 P3 F3A 72.5(7) . .
F2 P3 F5A 77.3(8) . .
F1 P3 F5A 46.8(7) . .
F5 P3 F5A 54.7(7) . .
F2A P3 F5A 63.5(10) . .
F6 P3 F5A 136.7(8) . .
F3A P3 F5A 149.5(10) . .
F2 P3 F3 76.2(5) . .
F1 P3 F3 87.9(4) . .
F5 P3 F3 177.5(5) . .
F2A P3 F3 105.0(8) . .
F6 P3 F3 90.4(4) . .
F3A P3 F3 28.9(6) . .
F5A P3 F3 124.4(7) . .
F2 P3 F4 173.5(5) . .
F1 P3 F4 80.7(5) . .
F5 P3 F4 83.2(5) . .
F2A P3 F4 155.7(8) . .
F6 P3 F4 95.9(4) . .
F3A P3 F4 78.9(8) . .
F5A P3 F4 101.9(8) . .
F3 P3 F4 99.3(5) . .
F2 P3 F4A 152.8(8) . .
F1 P3 F4A 97.9(8) . .
F5 P3 F4A 102.4(8) . .
F2A P3 F4A 162.2(10) . .
F6 P3 F4A 78.2(8) . .
F3A P3 F4A 54.9(10) . .
F5A P3 F4A 128.0(11) . .
F3 P3 F4A 80.0(8) . .
F4 P3 F4A 26.4(7) . .
F2 P3 F1A 88.4(8) . .
F1 P3 F1A 30.1(7) . .
F5 P3 F1A 122.6(9) . .
F2A P3 F1A 107.2(10) . .
F6 P3 F1A 147.9(8) . .
F3A P3 F1A 76.3(10) . .
F5A P3 F1A 73.4(10) . .
F3 P3 F1A 57.9(8) . .
F4 P3 F1A 85.2(8) . .
F4A P3 F1A 90.1(10) . .
F2 P3 F6A 114.9(9) . .
F1 P3 F6A 111.9(8) . .
F5 P3 F6A 25.8(7) . .
F2A P3 F6A 86.6(10) . .
F6 P3 F6A 68.8(8) . .
F3A P3 F6A 127.2(11) . .
F5A P3 F6A 80.2(10) . .
F3 P3 F6A 155.4(9) . .
F4 P3 F6A 71.1(8) . .
F4A P3 F6A 82.8(10) . .
F1A P3 F6A 139.8(11) . .
P3 F2A F5A 58.5(6) . .
F4A F3A P3 62.8(6) . .
F3A F4A P3 62.2(6) . .
P3 F5A F2A 58.0(6) . .

loop_
_geom_bond_atom_site_label_1
_geom_bond_atom_site_label_2
_geom_bond_distance
_geom_bond_site_symmetry_2
W1 S2 2.2355(17) .
W1 N4 2.255(5) .
W1 S1 2.2572(16) .
W1 N6 2.263(5) .
W1 N2 2.295(5) .
W1 S3 2.3243(16) .
W1 Cu1 2.6446(7) .
W1 Cu2 2.6653(8) .
Cu1 S1 2.1793(18) .
Cu1 P1 2.2065(17) .
Cu1 S3 2.2163(18) .
Cu1 Cu2 2.9096(11) .
Cu2 S2 2.1915(18) .
Cu2 S3 2.2116(18) .
Cu2 P2 2.2231(18) .
P1 C16 1.818(6) .
P1 C22 1.824(7) .
P1 C41 1.835(7) .
P2 C34 1.814(7) .
P2 C28 1.825(7) .
P2 C40 1.838(6) .
N1 C2 1.338(8) .
N1 N2 1.371(7) .
N1 B1 1.526(9) .
N2 C4 1.357(8) .
N3 C7 1.343(8) .
N3 N4 1.376(7) .
N3 B1 1.526(9) .
N4 C9 1.351(8) .
N5 C12 1.347(8) .
N5 N6 1.378(7) .
N5 B1 1.521(10) .
N6 C14 1.352(8) .
N7 C40 1.469(8) .
N7 C41 1.470(8) .
N7 C42 1.477(8) .
C1 C2 1.497(9) .
C1 H1A 0.9700 .
C1 H1B 0.9700 .
C1 H1C 0.9700 .
C2 C3 1.366(10) .
C3 C4 1.382(9) .
C3 H3 0.9400 .
C4 C5 1.480(9) .
C5 H5A 0.9700 .
C5 H5B 0.9700 .
C5 H5C 0.9700 .
C6 C7 1.509(9) .
C6 H6A 0.9700 .
C6 H6B 0.9700 .
C6 H6C 0.9700 .
C7 C8 1.356(10) .
C8 C9 1.374(9) .
C8 H8 0.9400 .
C9 C10 1.487(9) .
C10 H10A 0.9700 .
C10 H10B 0.9700 .
C10 H10C 0.9700 .
C11 C12 1.483(9) .
C11 H11A 0.9700 .
C11 H11B 0.9700 .
C11 H11C 0.9700 .
C12 C13 1.378(10) .
C13 C14 1.371(9) .
C13 H13 0.9400 .
C14 C15 1.495(10) .
C15 H15A 0.9700 .
C15 H15B 0.9700 .
C15 H15C 0.9700 .
C16 C17 1.369(10) .
C16 C21 1.385(10) .
C17 C18 1.407(12) .
C17 H17 0.9400 .
C18 C19 1.378(13) .
C18 H18 0.9400 .
C19 C20 1.354(12) .
C19 H19 0.9400 .
C20 C21 1.368(11) .
C20 H20 0.9400 .
C21 H21 0.9400 .
C22 C23 1.376(10) .
C22 C27 1.382(10) .
C23 C24 1.406(11) .
C23 H23 0.9400 .
C24 C25 1.365(12) .
C24 H24 0.9400 .
C25 C26 1.364(12) .
C25 H25 0.9400 .
C26 C27 1.384(10) .
C26 H26 0.9400 .
C27 H27 0.9400 .
C28 C33 1.375(10) .
C28 C29 1.378(11) .
C29 C30 1.397(13) .
C29 H29 0.9400 .
C30 C31 1.364(15) .
C30 H30 0.9400 .
C31 C32 1.345(15) .
C31 H31 0.9400 .
C32 C33 1.365(12) .
C32 H32 0.9400 .
C33 H33 0.9400 .
C34 C39 1.371(10) .
C34 C35 1.386(10) .
C35 C36 1.386(11) .
C35 H35 0.9400 .
C36 C37 1.357(12) .
C36 H36 0.9400 .
C37 C38 1.357(13) .
C37 H37 0.9400 .
C38 C39 1.376(11) .
C38 H38 0.9400 .
C39 H39 0.9400 .
C40 H40A 0.9800 .
C40 H40B 0.9800 .
C41 H41A 0.9800 .
C41 H41B 0.9800 .
C42 C42 1.535(11) 3_675
C42 H42A 0.9800 .
C42 H42B 0.9800 .
O1 C45 1.336(12) .
O1 C44 1.342(12) .
C43 C44 1.453(13) .
C43 H43A 0.9700 .
C43 H43B 0.9700 .
C43 H43C 0.9700 .
C44 H44A 0.9800 .
C44 H44B 0.9800 .
C45 C46 1.470(13) .
C45 H45A 0.9800 .
C45 H45B 0.9800 .
C46 H46A 0.9700 .
C46 H46B 0.9700 .
C46 H46C 0.9700 .
B1 H1B1 0.99(6) .
P3 F2 1.575(6) .
P3 F1 1.577(6) .
P3 F5 1.583(6) .
P3 F2A 1.584(8) .
P3 F6 1.593(6) .
P3 F3A 1.593(7) .
P3 F5A 1.594(8) .
P3 F3 1.597(6) .
P3 F4 1.598(6) .
P3 F4A 1.602(8) .
P3 F1A 1.608(7) .
P3 F6A 1.612(7) .
F2A F5A 1.67(2) .
F3A F4A 1.47(3) .
